data_4313240
loop_
_publ_author_name
'Shahrad Amerioun'
'Sergei I. Simak'
'Ulrich H\"aussermann'

_publ_section_title
;
 Laves-Phase Structural Changes in the System CaAl2-xMgx
;
_journal_name_full 'Inorganic Chemistry'
_journal_page_first 1467
_journal_page_last 1474
_journal_paper_doi 10.1021/ic020596m
_journal_volume 42
_journal_year 2003
_chemical_formula_sum 'Al0.93 Ca Mg1.07'
_chemical_formula_weight 91.2
_space_group_IT_number 194
_symmetry_cell_setting hexagonal
_symmetry_space_group_name_Hall '-P 6c 2c'
_symmetry_space_group_name_H-M 'P 63/m m c'
_atom_sites_solution_hydrogens geom
_atom_sites_solution_primary direct
_atom_sites_solution_secondary difmap
_audit_creation_method SHELXL-97
_cell_angle_alpha 90.00
_cell_angle_beta 90.00
_cell_angle_gamma 120.00
_cell_formula_units_Z 8
_cell_length_a 5.935(1)
_cell_length_b 5.935(1)
_cell_length_c 19.258(6)
_cell_measurement_reflns_used 29
_cell_measurement_temperature 293(2)
_cell_measurement_theta_max 43.4
_cell_measurement_theta_min 14.5
_cell_volume 587.5(2)
_computing_cell_refinement 'PIRUM (Werner & Ericsson, 1993)'
_computing_data_collection 'EXPOSE in IPDS (Stoe & Cie, 1997)'
_computing_data_reduction 'X-RED  (Stoe & Cie, 1997)'
_computing_molecular_graphics 'Atoms (Dowty, 1997)'
_computing_structure_refinement 'SHELXL-97 (Sheldrick, 1997)'
_computing_structure_solution 'SHELXS-97 (Sheldrick, 1990)'
_diffrn_ambient_temperature 293(2)
_diffrn_detector_area_resol_mean 'area detector'
_diffrn_measured_fraction_theta_full 0.991
_diffrn_measured_fraction_theta_max 0.991
_diffrn_measurement_device_type 'Stoe IPDS (version 2.87)'
_diffrn_measurement_method 'f scan'
_diffrn_radiation_monochromator graphite
_diffrn_radiation_source 'fine-focus sealed tube'
_diffrn_radiation_type MoK\a
_diffrn_radiation_wavelength 0.71073
_diffrn_reflns_av_R_equivalents 0.0892
_diffrn_reflns_av_sigmaI/netI 0.0269
_diffrn_reflns_limit_h_max 7
_diffrn_reflns_limit_h_min -6
_diffrn_reflns_limit_k_max 7
_diffrn_reflns_limit_k_min -7
_diffrn_reflns_limit_l_max 25
_diffrn_reflns_limit_l_min -25
_diffrn_reflns_number 4983
_diffrn_reflns_theta_full 28.12
_diffrn_reflns_theta_max 28.12
_diffrn_reflns_theta_min 3.96
_diffrn_standards_number 6.0
_exptl_absorpt_coefficient_mu 2.281
_exptl_absorpt_correction_T_max 0.7280
_exptl_absorpt_correction_T_min 0.6717
_exptl_absorpt_correction_type numerical
_exptl_absorpt_process_details 'X-shape, (Stoe & Cie, 1997)'
_exptl_crystal_colour Silver
_exptl_crystal_density_diffrn 2.055
_exptl_crystal_density_method 'not measured'
_exptl_crystal_description 'irregular shape'
_exptl_crystal_F_000 360
_exptl_crystal_size_max 0.02
_exptl_crystal_size_mid 0.02
_exptl_crystal_size_min 0.015
_refine_diff_density_max 1.427
_refine_diff_density_min -1.341
_refine_diff_density_rms 0.245
_refine_ls_extinction_method none
_refine_ls_goodness_of_fit_ref 1.881
_refine_ls_hydrogen_treatment mixed
_refine_ls_matrix_type full
_refine_ls_number_parameters 18
_refine_ls_number_reflns 318
_refine_ls_number_restraints 0
_refine_ls_restrained_S_all 1.881
_refine_ls_R_factor_all 0.0497
_refine_ls_R_factor_gt 0.0184
_refine_ls_shift/su_max 0.000
_refine_ls_shift/su_mean 0.000
_refine_ls_structure_factor_coef Fsqd
_refine_ls_weighting_details 'calc w=1/[\s^2^(Fo^2^)+(0.0000P)^2^+0.0000P] where P=(Fo^2^+2Fc^2^)/3'
_refine_ls_weighting_scheme calc
_refine_ls_wR_factor_gt 0.0175
_refine_ls_wR_factor_ref 0.0321
_reflns_number_gt 191
_reflns_number_total 318
_reflns_threshold_expression >2sigma(I)
_cod_data_source_file ic020596m_3.cif
_cod_data_source_block CaAl0.93Mg1.07
_cod_depositor_comments
;
The following automatic conversions were performed:

data name '_atom_site_symetry_multiplicity' was replaced with
'_atom_site_symmetry_multiplicity' as specified in the replacement
file 'data/replacement-values/replacement_tags.lst'.

Automatic conversion script
Id: cif_correct_tags 9268 2022-04-12 08:56:07Z antanas 
;
_cod_original_formula_sum CaAl0.93Mg1.07
_cod_database_code 4313240

loop_
_symmetry_equiv_pos_as_xyz
'x, y, z'
'-y, x-y, z'
'-x+y, -x, z'
'-x, -y, z+1/2'
'y, -x+y, z+1/2'
'x-y, x, z+1/2'
'y, x, -z'
'x-y, -y, -z'
'-x, -x+y, -z'
'-y, -x, -z+1/2'
'-x+y, y, -z+1/2'
'x, x-y, -z+1/2'
'-x, -y, -z'
'y, -x+y, -z'
'x-y, x, -z'
'x, y, -z-1/2'
'-y, x-y, -z-1/2'
'-x+y, -x, -z-1/2'
'-y, -x, z'
'-x+y, y, z'
'x, x-y, z'
'y, x, z-1/2'
'x-y, -y, z-1/2'
'-x, -x+y, z-1/2'

loop_
_atom_site_label
_atom_site_type_symbol
_atom_site_fract_x
_atom_site_fract_y
_atom_site_fract_z
_atom_site_U_iso_or_equiv
_atom_site_adp_type
_atom_site_occupancy
_atom_site_symmetry_multiplicity
_atom_site_calc_flag
_atom_site_refinement_flags
_atom_site_disorder_assembly
_atom_site_disorder_group
Ca1 Ca 0.3333 0.6667 0.34313(5) 0.0116(2) Uani 1 6 d S . .
Ca2 Ca 0.0000 0.0000 0.40560(5) 0.0120(3) Uani 1 6 d S . .
AL1 Mg 0.3267(3) 0.16336(15) 0.2500 0.0076(3) Uani 1 4 d S . .
Al2 Al 0.3333 0.6667 0.62854(7) 0.0149(3) Uani 1 6 d S . .
MG1 Al 0.0000 0.5000 0.5000 0.0159(3) Uani 1 4 d S . .

loop_
_atom_site_aniso_label
_atom_site_aniso_U_11
_atom_site_aniso_U_22
_atom_site_aniso_U_33
_atom_site_aniso_U_23
_atom_site_aniso_U_13
_atom_site_aniso_U_12
Ca1 0.0117(4) 0.0117(4) 0.0113(4) 0.000 0.000 0.0059(2)
Ca2 0.0123(4) 0.0123(4) 0.0115(4) 0.000 0.000 0.0061(2)
AL1 0.0065(8) 0.0082(6) 0.0076(5) 0.000 0.000 0.0032(4)
Al2 0.0155(5) 0.0155(5) 0.0137(5) 0.000 0.000 0.0078(3)
MG1 0.0145(9) 0.0161(6) 0.0165(6) -0.0001(2) -0.0001(5) 0.0073(4)

loop_
_atom_type_symbol
_atom_type_description
_atom_type_scat_dispersion_real
_atom_type_scat_dispersion_imag
_atom_type_scat_source
Ca Ca 0.2262 0.3064 'International Tables Vol C Tables 4.2.6.8 and 6.1.1.4'
Mg Mg 0.0486 0.0363 'International Tables Vol C Tables 4.2.6.8 and 6.1.1.4'
Al Al 0.0645 0.0514 'International Tables Vol C Tables 4.2.6.8 and 6.1.1.4'

loop_
_geom_angle_atom_site_label_1
_geom_angle_atom_site_label_2
_geom_angle_atom_site_label_3
_geom_angle
_geom_angle_site_symmetry_1
_geom_angle_site_symmetry_3
_geom_angle_publ_flag
AL1 Ca1 AL1 51.73(5) 2 3_565 ?
AL1 Ca1 AL1 95.63(2) 2 1_565 ?
AL1 Ca1 AL1 49.58(5) 3_565 1_565 ?
AL1 Ca1 AL1 117.65(3) 2 2_665 ?
AL1 Ca1 AL1 95.63(2) 3_565 2_665 ?
AL1 Ca1 AL1 51.73(5) 1_565 2_665 ?
AL1 Ca1 AL1 49.58(5) 2 . ?
AL1 Ca1 AL1 95.63(2) 3_565 . ?
AL1 Ca1 AL1 117.65(3) 1_565 . ?
AL1 Ca1 AL1 95.63(2) 2_665 . ?
AL1 Ca1 AL1 95.63(2) 2 3_665 ?
AL1 Ca1 AL1 117.65(3) 3_565 3_665 ?
AL1 Ca1 AL1 95.63(2) 1_565 3_665 ?
AL1 Ca1 AL1 49.58(5) 2_665 3_665 ?
AL1 Ca1 AL1 51.73(5) . 3_665 ?
AL1 Ca1 Al2 144.89(3) 2 13_676 ?
AL1 Ca1 Al2 94.12(3) 3_565 13_676 ?
AL1 Ca1 Al2 49.80(3) 1_565 13_676 ?
AL1 Ca1 Al2 49.80(3) 2_665 13_676 ?
AL1 Ca1 Al2 144.89(3) . 13_676 ?
AL1 Ca1 Al2 94.12(3) 3_665 13_676 ?
AL1 Ca1 Al2 49.80(3) 2 13_566 ?
AL1 Ca1 Al2 49.80(3) 3_565 13_566 ?
AL1 Ca1 Al2 94.12(3) 1_565 13_566 ?
AL1 Ca1 Al2 144.89(3) 2_665 13_566 ?
AL1 Ca1 Al2 94.12(3) . 13_566 ?
AL1 Ca1 Al2 144.89(3) 3_665 13_566 ?
Al2 Ca1 Al2 117.571(15) 13_676 13_566 ?
AL1 Ca1 Al2 94.12(3) 2 13_666 ?
AL1 Ca1 Al2 144.89(3) 3_565 13_666 ?
AL1 Ca1 Al2 144.89(3) 1_565 13_666 ?
AL1 Ca1 Al2 94.12(3) 2_665 13_666 ?
AL1 Ca1 Al2 49.80(3) . 13_666 ?
AL1 Ca1 Al2 49.80(3) 3_665 13_666 ?
Al2 Ca1 Al2 117.571(16) 13_676 13_666 ?
Al2 Ca1 Al2 117.571(16) 13_566 13_666 ?
AL1 Ca1 MG1 144.88(2) 2 3_565 ?
AL1 Ca1 MG1 116.454(18) 3_565 3_565 ?
AL1 Ca1 MG1 95.019(15) 1_565 3_565 ?
AL1 Ca1 MG1 95.019(15) 2_665 3_565 ?
AL1 Ca1 MG1 144.88(2) . 3_565 ?
AL1 Ca1 MG1 116.454(19) 3_665 3_565 ?
Al2 Ca1 MG1 51.41(3) 13_676 3_565 ?
Al2 Ca1 MG1 96.11(3) 13_566 3_565 ?
Al2 Ca1 MG1 96.11(3) 13_666 3_565 ?
AL1 Ca1 MG1 95.019(15) 2 . ?
AL1 Ca1 MG1 95.019(15) 3_565 . ?
AL1 Ca1 MG1 116.454(19) 1_565 . ?
AL1 Ca1 MG1 144.88(2) 2_665 . ?
AL1 Ca1 MG1 116.454(19) . . ?
AL1 Ca1 MG1 144.88(2) 3_665 . ?
Al2 Ca1 MG1 96.11(3) 13_676 . ?
Al2 Ca1 MG1 51.41(2) 13_566 . ?
Al2 Ca1 MG1 96.11(3) 13_666 . ?
MG1 Ca1 MG1 50.543(17) 3_565 . ?
AL1 Ca1 MG1 116.454(18) 2 2_665 ?
AL1 Ca1 MG1 144.88(2) 3_565 2_665 ?
AL1 Ca1 MG1 144.88(2) 1_565 2_665 ?
AL1 Ca1 MG1 116.454(19) 2_665 2_665 ?
AL1 Ca1 MG1 95.019(15) . 2_665 ?
AL1 Ca1 MG1 95.019(15) 3_665 2_665 ?
Al2 Ca1 MG1 96.11(3) 13_676 2_665 ?
Al2 Ca1 MG1 96.11(3) 13_566 2_665 ?
Al2 Ca1 MG1 51.41(2) 13_666 2_665 ?
MG1 Ca1 MG1 50.543(17) 3_565 2_665 ?
MG1 Ca1 MG1 50.543(17) . 2_665 ?
AL1 Ca2 AL1 50.06(4) 3 2 ?
AL1 Ca2 AL1 50.06(4) 3 . ?
AL1 Ca2 AL1 50.06(4) 2 . ?
AL1 Ca2 MG1 144.77(2) 3 2_665 ?
AL1 Ca2 MG1 117.138(14) 2 2_665 ?
AL1 Ca2 MG1 95.48(3) . 2_665 ?
AL1 Ca2 MG1 117.138(14) 3 3 ?
AL1 Ca2 MG1 144.77(2) 2 3 ?
AL1 Ca2 MG1 95.48(2) . 3 ?
MG1 Ca2 MG1 50.458(9) 2_665 3 ?
AL1 Ca2 MG1 144.77(2) 3 . ?
AL1 Ca2 MG1 95.48(3) 2 . ?
AL1 Ca2 MG1 117.138(14) . . ?
MG1 Ca2 MG1 50.458(9) 2_665 . ?
MG1 Ca2 MG1 95.17(2) 3 . ?
AL1 Ca2 MG1 95.48(3) 3 2 ?
AL1 Ca2 MG1 117.138(14) 2 2 ?
AL1 Ca2 MG1 144.77(2) . 2 ?
MG1 Ca2 MG1 116.96(3) 2_665 2 ?
MG1 Ca2 MG1 95.17(2) 3 2 ?
MG1 Ca2 MG1 95.17(2) . 2 ?
AL1 Ca2 MG1 117.138(14) 3 3_455 ?
AL1 Ca2 MG1 95.48(3) 2 3_455 ?
AL1 Ca2 MG1 144.77(2) . 3_455 ?
MG1 Ca2 MG1 95.17(2) 2_665 3_455 ?
MG1 Ca2 MG1 116.96(3) 3 3_455 ?
MG1 Ca2 MG1 50.458(9) . 3_455 ?
MG1 Ca2 MG1 50.458(9) 2 3_455 ?
AL1 Ca2 MG1 95.48(2) 3 1_545 ?
AL1 Ca2 MG1 144.77(2) 2 1_545 ?
AL1 Ca2 MG1 117.138(14) . 1_545 ?
MG1 Ca2 MG1 95.17(2) 2_665 1_545 ?
MG1 Ca2 MG1 50.458(9) 3 1_545 ?
MG1 Ca2 MG1 116.96(3) . 1_545 ?
MG1 Ca2 MG1 50.458(9) 2 1_545 ?
MG1 Ca2 MG1 95.17(2) 3_455 1_545 ?
AL1 Ca2 Al2 94.32(3) 3 13_566 ?
AL1 Ca2 Al2 49.88(3) 2 13_566 ?
AL1 Ca2 Al2 94.32(3) . 13_566 ?
MG1 Ca2 Al2 95.658(15) 2_665 13_566 ?
MG1 Ca2 Al2 145.45(3) 3 13_566 ?
MG1 Ca2 Al2 51.21(2) . 13_566 ?
MG1 Ca2 Al2 95.658(15) 2 13_566 ?
MG1 Ca2 Al2 51.21(2) 3_455 13_566 ?
MG1 Ca2 Al2 145.45(3) 1_545 13_566 ?
AL1 Ca2 Al2 49.88(3) 3 13_556 ?
AL1 Ca2 Al2 94.32(3) 2 13_556 ?
AL1 Ca2 Al2 94.32(3) . 13_556 ?
MG1 Ca2 Al2 145.45(3) 2_665 13_556 ?
MG1 Ca2 Al2 95.658(14) 3 13_556 ?
MG1 Ca2 Al2 145.45(3) . 13_556 ?
MG1 Ca2 Al2 51.21(2) 2 13_556 ?
MG1 Ca2 Al2 95.658(15) 3_455 13_556 ?
MG1 Ca2 Al2 51.21(2) 1_545 13_556 ?
Al2 Ca2 Al2 116.528(19) 13_566 13_556 ?
AL1 Ca2 Al2 94.32(3) 3 13_666 ?
AL1 Ca2 Al2 94.32(3) 2 13_666 ?
AL1 Ca2 Al2 49.88(3) . 13_666 ?
MG1 Ca2 Al2 51.21(2) 2_665 13_666 ?
MG1 Ca2 Al2 51.21(2) 3 13_666 ?
MG1 Ca2 Al2 95.658(15) . 13_666 ?
MG1 Ca2 Al2 145.45(3) 2 13_666 ?
MG1 Ca2 Al2 145.45(3) 3_455 13_666 ?
MG1 Ca2 Al2 95.658(15) 1_545 13_666 ?
Al2 Ca2 Al2 116.528(19) 13_566 13_666 ?
Al2 Ca2 Al2 116.528(19) 13_556 13_666 ?
AL1 AL1 AL1 60.0 3 2 ?
AL1 AL1 Al2 121.20(2) 3 13_666 ?
AL1 AL1 Al2 121.20(2) 2 13_666 ?
AL1 AL1 Al2 121.20(2) 3 4_664 ?
AL1 AL1 Al2 121.20(2) 2 4_664 ?
Al2 AL1 Al2 106.53(6) 13_666 4_664 ?
AL1 AL1 AL1 180.0 3 3_665 ?
AL1 AL1 AL1 120.0 2 3_665 ?
Al2 AL1 AL1 58.80(2) 13_666 3_665 ?
Al2 AL1 AL1 58.80(2) 4_664 3_665 ?
AL1 AL1 AL1 120.0 3 2_655 ?
AL1 AL1 AL1 180.00(6) 2 2_655 ?
Al2 AL1 AL1 58.80(2) 13_666 2_655 ?
Al2 AL1 AL1 58.80(2) 4_664 2_655 ?
AL1 AL1 AL1 60.0 3_665 2_655 ?
AL1 AL1 Ca2 64.97(2) 3 16_556 ?
AL1 AL1 Ca2 64.97(2) 2 16_556 ?
Al2 AL1 Ca2 172.51(5) 13_666 16_556 ?
Al2 AL1 Ca2 65.98(2) 4_664 16_556 ?
AL1 AL1 Ca2 115.03(2) 3_665 16_556 ?
AL1 AL1 Ca2 115.03(2) 2_655 16_556 ?
AL1 AL1 Ca2 64.97(2) 3 . ?
AL1 AL1 Ca2 64.97(2) 2 . ?
Al2 AL1 Ca2 65.98(2) 13_666 . ?
Al2 AL1 Ca2 172.51(5) 4_664 . ?
AL1 AL1 Ca2 115.03(2) 3_665 . ?
AL1 AL1 Ca2 115.03(2) 2_655 . ?
Ca2 AL1 Ca2 121.51(5) 16_556 . ?
AL1 AL1 Ca1 65.21(2) 3 16_546 ?
AL1 AL1 Ca1 115.87(2) 2 16_546 ?
Al2 AL1 Ca1 114.14(3) 13_666 16_546 ?
Al2 AL1 Ca1 65.124(15) 4_664 16_546 ?
AL1 AL1 Ca1 114.79(2) 3_665 16_546 ?
AL1 AL1 Ca1 64.13(2) 2_655 16_546 ?
Ca2 AL1 Ca1 63.460(16) 16_556 16_546 ?
Ca2 AL1 Ca1 117.15(2) . 16_546 ?
AL1 AL1 Ca1 65.21(2) 3 1_545 ?
AL1 AL1 Ca1 115.87(2) 2 1_545 ?
Al2 AL1 Ca1 65.124(15) 13_666 1_545 ?
Al2 AL1 Ca1 114.14(3) 4_664 1_545 ?
AL1 AL1 Ca1 114.79(2) 3_665 1_545 ?
AL1 AL1 Ca1 64.13(2) 2_655 1_545 ?
Ca2 AL1 Ca1 117.15(2) 16_556 1_545 ?
Ca2 AL1 Ca1 63.460(16) . 1_545 ?
Ca1 AL1 Ca1 62.34(3) 16_546 1_545 ?
AL1 AL1 Ca1 115.87(2) 3 . ?
AL1 AL1 Ca1 65.21(2) 2 . ?
Al2 AL1 Ca1 65.124(15) 13_666 . ?
Al2 AL1 Ca1 114.14(3) 4_664 . ?
AL1 AL1 Ca1 64.13(2) 3_665 . ?
AL1 AL1 Ca1 114.79(2) 2_655 . ?
Ca2 AL1 Ca1 117.15(2) 16_556 . ?
Ca2 AL1 Ca1 63.460(16) . . ?
Ca1 AL1 Ca1 178.88(5) 16_546 . ?
Ca1 AL1 Ca1 117.65(3) 1_545 . ?
AL1 AL1 Ca1 115.87(2) 3 16_556 ?
AL1 AL1 Ca1 65.21(2) 2 16_556 ?
Al2 AL1 Ca1 114.14(3) 13_666 16_556 ?
Al2 AL1 Ca1 65.124(15) 4_664 16_556 ?
AL1 AL1 Ca1 64.13(2) 3_665 16_556 ?
AL1 AL1 Ca1 114.79(2) 2_655 16_556 ?
Ca2 AL1 Ca1 63.460(16) 16_556 16_556 ?
Ca2 AL1 Ca1 117.15(2) . 16_556 ?
Ca1 AL1 Ca1 117.65(3) 16_546 16_556 ?
Ca1 AL1 Ca1 178.88(5) 1_545 16_556 ?
Ca1 AL1 Ca1 62.34(3) . 16_556 ?
AL1 Al2 AL1 62.39(5) 14_566 13_666 ?
AL1 Al2 AL1 62.39(5) 14_566 15_556 ?
AL1 Al2 AL1 62.39(5) 13_666 15_556 ?
AL1 Al2 Ca1 65.07(2) 14_566 13_676 ?
AL1 Al2 Ca1 65.07(2) 13_666 13_676 ?
AL1 Al2 Ca1 117.68(5) 15_556 13_676 ?
AL1 Al2 Ca1 65.07(2) 14_566 13_566 ?
AL1 Al2 Ca1 117.68(5) 13_666 13_566 ?
AL1 Al2 Ca1 65.07(2) 15_556 13_566 ?
Ca1 Al2 Ca1 117.571(15) 13_676 13_566 ?
AL1 Al2 Ca1 117.68(5) 14_566 13_666 ?
AL1 Al2 Ca1 65.07(2) 13_666 13_666 ?
AL1 Al2 Ca1 65.07(2) 15_556 13_666 ?
Ca1 Al2 Ca1 117.571(16) 13_676 13_666 ?
Ca1 Al2 Ca1 117.571(16) 13_566 13_666 ?
AL1 Al2 Ca2 64.14(3) 14_566 13_566 ?
AL1 Al2 Ca2 116.41(3) 13_666 13_566 ?
AL1 Al2 Ca2 116.41(3) 15_556 13_566 ?
Ca1 Al2 Ca2 62.921(5) 13_676 13_566 ?
Ca1 Al2 Ca2 62.921(5) 13_566 13_566 ?
Ca1 Al2 Ca2 178.18(6) 13_666 13_566 ?
AL1 Al2 Ca2 116.41(3) 14_566 13_556 ?
AL1 Al2 Ca2 116.41(3) 13_666 13_556 ?
AL1 Al2 Ca2 64.14(3) 15_556 13_556 ?
Ca1 Al2 Ca2 178.18(6) 13_676 13_556 ?
Ca1 Al2 Ca2 62.921(5) 13_566 13_556 ?
Ca1 Al2 Ca2 62.921(5) 13_666 13_556 ?
Ca2 Al2 Ca2 116.528(19) 13_566 13_556 ?
AL1 Al2 Ca2 116.41(3) 14_566 13_666 ?
AL1 Al2 Ca2 64.14(3) 13_666 13_666 ?
AL1 Al2 Ca2 116.41(3) 15_556 13_666 ?
Ca1 Al2 Ca2 62.921(5) 13_676 13_666 ?
Ca1 Al2 Ca2 178.18(6) 13_566 13_666 ?
Ca1 Al2 Ca2 62.921(5) 13_666 13_666 ?
Ca2 Al2 Ca2 116.528(19) 13_566 13_666 ?
Ca2 Al2 Ca2 116.528(19) 13_556 13_666 ?
MG1 MG1 MG1 180.0 3_565 3_455 ?
MG1 MG1 MG1 60.0 3_565 2_665 ?
MG1 MG1 MG1 120.0 3_455 2_665 ?
MG1 MG1 MG1 120.0 3_565 2_565 ?
MG1 MG1 MG1 60.0 3_455 2_565 ?
MG1 MG1 MG1 180.0 2_665 2_565 ?
MG1 MG1 Ca1 64.729(8) 3_565 . ?
MG1 MG1 Ca1 115.271(8) 3_455 . ?
MG1 MG1 Ca1 64.729(8) 2_665 . ?
MG1 MG1 Ca1 115.271(8) 2_565 . ?
MG1 MG1 Ca1 115.271(8) 3_565 13_566 ?
MG1 MG1 Ca1 64.729(8) 3_455 13_566 ?
MG1 MG1 Ca1 115.271(8) 2_665 13_566 ?
MG1 MG1 Ca1 64.729(8) 2_565 13_566 ?
Ca1 MG1 Ca1 180.0 . 13_566 ?
MG1 MG1 Ca2 64.771(4) 3_565 13_566 ?
MG1 MG1 Ca2 115.229(4) 3_455 13_566 ?
MG1 MG1 Ca2 115.229(4) 2_665 13_566 ?
MG1 MG1 Ca2 64.771(4) 2_565 13_566 ?
Ca1 MG1 Ca2 117.055(14) . 13_566 ?
Ca1 MG1 Ca2 62.945(14) 13_566 13_566 ?
MG1 MG1 Ca2 115.229(4) 3_565 . ?
MG1 MG1 Ca2 64.771(4) 3_455 . ?
MG1 MG1 Ca2 64.771(4) 2_665 . ?
MG1 MG1 Ca2 115.229(4) 2_565 . ?
Ca1 MG1 Ca2 62.945(14) . . ?
Ca1 MG1 Ca2 117.055(14) 13_566 . ?
Ca2 MG1 Ca2 180.0 13_566 . ?
MG1 MG1 Ca2 115.229(4) 3_565 13_556 ?
MG1 MG1 Ca2 64.771(4) 3_455 13_556 ?
MG1 MG1 Ca2 64.771(4) 2_665 13_556 ?
MG1 MG1 Ca2 115.229(4) 2_565 13_556 ?
Ca1 MG1 Ca2 117.055(14) . 13_556 ?
Ca1 MG1 Ca2 62.945(14) 13_566 13_556 ?
Ca2 MG1 Ca2 116.96(3) 13_566 13_556 ?
Ca2 MG1 Ca2 63.04(3) . 13_556 ?
MG1 MG1 Ca2 64.771(4) 3_565 1_565 ?
MG1 MG1 Ca2 115.229(4) 3_455 1_565 ?
MG1 MG1 Ca2 115.229(4) 2_665 1_565 ?
MG1 MG1 Ca2 64.771(4) 2_565 1_565 ?
Ca1 MG1 Ca2 62.945(14) . 1_565 ?
Ca1 MG1 Ca2 117.055(14) 13_566 1_565 ?
Ca2 MG1 Ca2 63.04(3) 13_566 1_565 ?
Ca2 MG1 Ca2 116.96(3) . 1_565 ?
Ca2 MG1 Ca2 180.0 13_556 1_565 ?

loop_
_geom_bond_atom_site_label_1
_geom_bond_atom_site_label_2
_geom_bond_distance
_geom_bond_site_symmetry_2
_geom_bond_publ_flag
Ca1 AL1 3.4737(6) 2 ?
Ca1 AL1 3.4737(6) 3_565 ?
Ca1 AL1 3.4737(6) 1_565 ?
Ca1 AL1 3.4737(6) 2_665 ?
Ca1 AL1 3.4737(6) . ?
Ca1 AL1 3.4737(7) 3_665 ?
Ca1 Al2 3.4751(6) 13_676 ?
Ca1 Al2 3.4751(6) 13_566 ?
Ca1 Al2 3.4751(6) 13_666 ?
Ca1 MG1 3.4809(10) 3_565 ?
Ca1 MG1 3.4809(10) . ?
Ca1 MG1 3.4809(10) 2_665 ?
Ca2 AL1 3.4427(13) 3 ?
Ca2 AL1 3.4427(13) 2 ?
Ca2 AL1 3.4427(13) . ?
Ca2 MG1 3.4864(7) 2_665 ?
Ca2 MG1 3.4864(7) 3 ?
Ca2 MG1 3.4864(7) . ?
Ca2 MG1 3.4864(7) 2 ?
Ca2 MG1 3.4864(7) 3_455 ?
Ca2 MG1 3.4864(7) 1_545 ?
Ca2 Al2 3.4945(6) 13_566 ?
Ca2 Al2 3.4945(6) 13_556 ?
Ca2 Al2 3.4945(6) 13_666 ?
AL1 AL1 2.913(3) 3 ?
AL1 AL1 2.913(3) 2 ?
AL1 Al2 2.9258(15) 13_666 ?
AL1 Al2 2.9258(15) 4_664 ?
AL1 AL1 3.031(3) 3_665 ?
AL1 AL1 3.031(3) 2_655 ?
AL1 Ca2 3.4427(13) 16_556 ?
AL1 Ca1 3.4737(6) 16_546 ?
AL1 Ca1 3.4737(6) 1_545 ?
AL1 Ca1 3.4737(7) 16_556 ?
Al2 AL1 2.9258(15) 14_566 ?
Al2 AL1 2.9258(15) 13_666 ?
Al2 AL1 2.9258(15) 15_556 ?
Al2 Ca1 3.4751(6) 13_676 ?
Al2 Ca1 3.4751(6) 13_566 ?
Al2 Ca1 3.4751(6) 13_666 ?
Al2 Ca2 3.4945(6) 13_566 ?
Al2 Ca2 3.4945(6) 13_556 ?
Al2 Ca2 3.4945(6) 13_666 ?
MG1 MG1 2.9721(4) 3_565 ?
MG1 MG1 2.9721(4) 3_455 ?
MG1 MG1 2.9721(5) 2_665 ?
MG1 MG1 2.9721(4) 2_565 ?
MG1 Ca1 3.4809(10) 13_566 ?
MG1 Ca2 3.4864(7) 13_566 ?
MG1 Ca2 3.4864(7) 13_556 ?
MG1 Ca2 3.4864(7) 1_565 ?
